data_2013860
loop_
_publ_author_name
'Ingrid Socorro'
'Antonia Neels'
'Helen Stoeckli-Evans'

_publ_section_title
;
 Ag^I^ and Cu^I^ binuclear macrocyclic complexes with
 1-(3-pyridyl)ethanone oxime
;
_journal_issue 1
_journal_name_full 'Acta Crystallographica Section C'
_journal_page_first m13
_journal_page_last m15
_journal_paper_doi 10.1107/S0108270103026830
_journal_volume 60
_journal_year 2004
_chemical_formula_iupac '[Ag2 (N O3)2 (C7 H8 N O)2]'
_chemical_formula_moiety 'C14 H16 Ag2 N6 O8'
_chemical_formula_sum 'C14 H16 Ag2 N6 O8'
_chemical_formula_weight 612.07
_chemical_name_systematic
;
Bis[\m-1-(3-pyridyl)ethanone oxime-\k^2^N:N']bis[nitratosilver(I)]
;
_space_group_IT_number 2
_symmetry_cell_setting triclinic
_symmetry_space_group_name_Hall '-P 1'
_symmetry_space_group_name_H-M 'P -1'
_atom_sites_solution_hydrogens geom
_atom_sites_solution_primary direct
_atom_sites_solution_secondary difmap
_audit_creation_method SHELXL-97
_cell_angle_alpha 105.34(2)
_cell_angle_beta 114.53(2)
_cell_angle_gamma 102.51(2)
_cell_formula_units_Z 1
_cell_length_a 8.0760(10)
_cell_length_b 8.0840(10)
_cell_length_c 8.8080(10)
_cell_measurement_reflns_used 5158
_cell_measurement_temperature 153(2)
_cell_measurement_theta_max 25.85
_cell_measurement_theta_min 2.88
_cell_volume 468.28(18)
_computing_cell_refinement 'CELL (Stoe & Cie, 2000)'
_computing_data_collection 'EXPOSE (Stoe & Cie, 2000)'
_computing_data_reduction 'INTEGRATE (Stoe  Cie, 2000)'
_computing_molecular_graphics 'PLATON (Spek, 2003)'
_computing_publication_material SHELXL97
_computing_structure_refinement 'SHELXL97 (Sheldrick, 1997)'
_computing_structure_solution 'SHELXS97 (Sheldrick, 1990)'
_diffrn_ambient_temperature 153(2)
_diffrn_detector_area_resol_mean 0.81\%A
_diffrn_measured_fraction_theta_full 0.90
_diffrn_measured_fraction_theta_max 0.90
_diffrn_measurement_device_type 'STOE IPDS'
_diffrn_measurement_method \f
_diffrn_radiation_monochromator graphite
_diffrn_radiation_source 'fine-focus sealed tube'
_diffrn_radiation_type MoK\a
_diffrn_radiation_wavelength 0.71073
_diffrn_reflns_av_R_equivalents 0.0244
_diffrn_reflns_av_sigmaI/netI 0.0244
_diffrn_reflns_limit_h_max 9
_diffrn_reflns_limit_h_min -9
_diffrn_reflns_limit_k_max 9
_diffrn_reflns_limit_k_min -9
_diffrn_reflns_limit_l_max 10
_diffrn_reflns_limit_l_min -10
_diffrn_reflns_number 3502
_diffrn_reflns_theta_full 25.85
_diffrn_reflns_theta_max 25.85
_diffrn_reflns_theta_min 2.88
_diffrn_standards_decay_% 0
_diffrn_standards_interval_count 0
_diffrn_standards_interval_time 0
_diffrn_standards_number 0
_exptl_absorpt_coefficient_mu 2.150
_exptl_absorpt_correction_T_max 0.701
_exptl_absorpt_correction_T_min 0.478
_exptl_absorpt_correction_type multi-scan
_exptl_absorpt_process_details '(MULABS in PLATON; Spek, 2003)'
_exptl_crystal_colour colourless
_exptl_crystal_density_diffrn 2.170
_exptl_crystal_density_meas ?
_exptl_crystal_density_method 'not measured'
_exptl_crystal_description block
_exptl_crystal_F_000 300
_exptl_crystal_size_max 0.35
_exptl_crystal_size_mid 0.30
_exptl_crystal_size_min 0.20
_refine_diff_density_max 0.556
_refine_diff_density_min -0.749
_refine_ls_extinction_method none
_refine_ls_goodness_of_fit_ref 1.085
_refine_ls_hydrogen_treatment constr
_refine_ls_matrix_type full
_refine_ls_number_parameters 138
_refine_ls_number_reflns 1622
_refine_ls_number_restraints 0
_refine_ls_restrained_S_all 1.085
_refine_ls_R_factor_all 0.0212
_refine_ls_R_factor_gt 0.0204
_refine_ls_shift/su_max 0.002
_refine_ls_shift/su_mean <0.001
_refine_ls_structure_factor_coef Fsqd
_refine_ls_weighting_details 'calc w=1/[\s^2^(Fo^2^)+(0.0322P)^2^+0.2699P] where P=(Fo^2^+2Fc^2^)/3'
_refine_ls_weighting_scheme calc
_refine_ls_wR_factor_gt 0.0521
_refine_ls_wR_factor_ref 0.0526
_reflns_number_gt 1579
_reflns_number_total 1622
_reflns_threshold_expression I>2\s(I)
_cod_data_source_file sk1683.cif
_cod_data_source_block I
_cod_depositor_comments
;
The following automatic conversions were performed:

'_exptl_crystal_density_meas' value 'none' was changed to '?' - the
value is perceived as not measured.

Automatic conversion script
Id: cif_fix_values 3008 2015-01-20 13:52:24Z robertas 
;
_cod_database_code 2013860
_cod_database_fobs_code 2013860

loop_
_symmetry_equiv_pos_as_xyz
'x, y, z'
'-x, -y, -z'

loop_
_atom_site_label
_atom_site_fract_x
_atom_site_fract_y
_atom_site_fract_z
_atom_site_U_iso_or_equiv
_atom_site_adp_type
_atom_site_calc_flag
_atom_site_refinement_flags
_atom_site_occupancy
_atom_site_disorder_assembly
_atom_site_disorder_group
_atom_site_type_symbol
Ag1 0.29933(2) 0.13147(2) 0.54899(2) 0.01892(9) Uani d . 1 . . Ag
N1 0.4889(3) -0.0710(3) 0.2360(3) 0.0161(4) Uani d . 1 . . N
N2 0.2693(3) 0.3163(3) 0.4011(3) 0.0152(4) Uani d . 1 . . N
O1 0.2374(3) 0.4756(2) 0.4723(2) 0.0203(4) Uani d . 1 . . O
H1O 0.2108 0.4692 0.5537 0.030 Uiso calc R 1 . . H
C1 0.3216(3) 0.1380(3) 0.1819(3) 0.0155(4) Uani d . 1 . . C
C2 0.4625(3) 0.0874(3) 0.2949(3) 0.0158(4) Uani d . 1 . . C
H2 0.5442 0.1684 0.4197 0.019 Uiso calc R 1 . . H
C3 0.3757(3) -0.1819(3) 0.0582(3) 0.0180(5) Uani d . 1 . . C
H3 0.3897 -0.2961 0.0158 0.022 Uiso calc R 1 . . H
C4 0.2398(3) -0.1374(3) -0.0661(3) 0.0195(5) Uani d . 1 . . C
H4 0.1665 -0.2170 -0.1917 0.023 Uiso calc R 1 . . H
C5 0.2126(3) 0.0253(3) -0.0042(3) 0.0179(5) Uani d . 1 . . C
H5 0.1213 0.0598 -0.0869 0.021 Uiso calc R 1 . . H
C6 0.2852(3) 0.3042(3) 0.2594(3) 0.0164(5) Uani d . 1 . . C
C7 0.2653(4) 0.4381(4) 0.1725(4) 0.0240(5) Uani d . 1 . . C
H7A 0.3954 0.5158 0.2030 0.036 Uiso calc R 1 . . H
H7B 0.2040 0.5160 0.2170 0.036 Uiso calc R 1 . . H
H7C 0.1835 0.3711 0.0402 0.036 Uiso calc R 1 . . H
N11 -0.0043(3) -0.2621(3) 0.3523(3) 0.0196(4) Uani d . 1 . . N
O11 0.0556(3) -0.1633(3) 0.5138(3) 0.0406(5) Uani d . 1 . . O
O12 -0.1571(3) -0.4049(3) 0.2698(3) 0.0304(4) Uani d . 1 . . O
O13 0.0863(3) -0.2166(3) 0.2770(3) 0.0297(4) Uani d . 1 . . O

loop_
_atom_site_aniso_label
_atom_site_aniso_U_11
_atom_site_aniso_U_22
_atom_site_aniso_U_33
_atom_site_aniso_U_12
_atom_site_aniso_U_13
_atom_site_aniso_U_23
Ag1 0.02279(13) 0.01993(13) 0.01986(13) 0.01219(9) 0.01133(9) 0.01169(9)
N1 0.0165(9) 0.0157(9) 0.0174(9) 0.0058(7) 0.0092(8) 0.0074(8)
N2 0.0150(9) 0.0131(9) 0.0171(9) 0.0073(7) 0.0066(7) 0.0064(8)
O1 0.0284(9) 0.0159(8) 0.0232(9) 0.0124(7) 0.0160(7) 0.0088(7)
C1 0.0151(10) 0.0142(10) 0.0173(11) 0.0042(8) 0.0084(9) 0.0070(9)
C2 0.0151(10) 0.0164(11) 0.0147(10) 0.0041(8) 0.0075(8) 0.0061(9)
C3 0.0197(11) 0.0161(10) 0.0180(11) 0.0055(9) 0.0109(9) 0.0054(10)
C4 0.0196(11) 0.0199(12) 0.0151(10) 0.0036(9) 0.0084(9) 0.0048(10)
C5 0.0151(10) 0.0216(11) 0.0161(11) 0.0056(9) 0.0064(9) 0.0097(10)
C6 0.0133(10) 0.0148(10) 0.0163(11) 0.0039(8) 0.0041(8) 0.0059(9)
C7 0.0334(14) 0.0201(12) 0.0219(12) 0.0123(11) 0.0136(11) 0.0118(11)
N11 0.0182(10) 0.0204(10) 0.0199(10) 0.0091(8) 0.0089(8) 0.0074(9)
O11 0.0354(11) 0.0412(12) 0.0226(10) -0.0068(9) 0.0161(9) -0.0049(9)
O12 0.0277(10) 0.0267(10) 0.0230(9) -0.0022(8) 0.0106(8) 0.0037(8)
O13 0.0307(10) 0.0354(10) 0.0299(10) 0.0100(8) 0.0199(8) 0.0169(9)

loop_
_atom_type_symbol
_atom_type_description
_atom_type_scat_dispersion_real
_atom_type_scat_dispersion_imag
_atom_type_scat_source
C C 0.0033 0.0016 'International Tables Vol C Tables 4.2.6.8 and 6.1.1.4'
H H 0.0000 0.0000 'International Tables Vol C Tables 4.2.6.8 and 6.1.1.4'
Ag Ag -0.8971 1.1015 'International Tables Vol C Tables 4.2.6.8 and 6.1.1.4'
N N 0.0061 0.0033 'International Tables Vol C Tables 4.2.6.8 and 6.1.1.4'
O O 0.0106 0.0060 'International Tables Vol C Tables 4.2.6.8 and 6.1.1.4'

loop_
_geom_angle_atom_site_label_1
_geom_angle_atom_site_label_2
_geom_angle_atom_site_label_3
_geom_angle_site_symmetry_1
_geom_angle_site_symmetry_3
_geom_angle
_geom_angle_publ_flag
N2 Ag1 N1 . 2_656 144.35(7) yes
N2 Ag1 O11 . . 133.60(8) yes
N1 Ag1 O11 2_656 . 81.93(8) yes
C3 N1 C2 . . 117.7(2) ?
C3 N1 Ag1 . 2_656 126.66(16) ?
C2 N1 Ag1 . 2_656 115.39(15) ?
C6 N2 O1 . . 113.1(2) yes
C6 N2 Ag1 . . 129.26(16) yes
O1 N2 Ag1 . . 117.57(13) yes
N2 O1 H1O . . 109.5 ?
C2 C1 C5 . . 118.0(2) ?
C2 C1 C6 . . 120.4(2) ?
C5 C1 C6 . . 121.6(2) ?
N1 C2 C1 . . 123.1(2) ?
N1 C2 H2 . . 118.4 ?
C1 C2 H2 . . 118.4 ?
N1 C3 C4 . . 123.1(2) ?
N1 C3 H3 . . 118.5 ?
C4 C3 H3 . . 118.5 ?
C3 C4 C5 . . 118.8(2) ?
C3 C4 H4 . . 120.6 ?
C5 C4 H4 . . 120.6 ?
C4 C5 C1 . . 119.0(2) ?
C4 C5 H5 . . 120.5 ?
C1 C5 H5 . . 120.5 ?
N2 C6 C7 . . 124.9(2) ?
N2 C6 C1 . . 114.4(2) ?
C7 C6 C1 . . 120.7(2) ?
C6 C7 H7A . . 109.5 ?
C6 C7 H7B . . 109.5 ?
H7A C7 H7B . . 109.5 ?
C6 C7 H7C . . 109.5 ?
H7A C7 H7C . . 109.5 ?
H7B C7 H7C . . 109.5 ?
O13 N11 O11 . . 119.5(2) ?
O13 N11 O12 . . 121.7(2) ?
O11 N11 O12 . . 118.8(2) ?
N11 O11 Ag1 . . 99.22(15) yes

loop_
_geom_bond_atom_site_label_1
_geom_bond_atom_site_label_2
_geom_bond_site_symmetry_2
_geom_bond_distance
_geom_bond_publ_flag
Ag1 N2 . 2.217(2) yes
Ag1 N1 2_656 2.217(2) yes
Ag1 O11 . 2.593(2) yes
N1 C3 . 1.344(3) ?
N1 C2 . 1.346(3) ?
N1 Ag1 2_656 2.217(2) ?
N2 C6 . 1.288(3) yes
N2 O1 . 1.403(2) yes
O1 H1O . 0.8400 ?
C1 C2 . 1.389(3) ?
C1 C5 . 1.399(3) ?
C1 C6 . 1.487(3) yes
C2 H2 . 0.9500 ?
C3 C4 . 1.383(4) ?
C3 H3 . 0.9500 ?
C4 C5 . 1.387(3) ?
C4 H4 . 0.9500 ?
C5 H5 . 0.9500 ?
C6 C7 . 1.481(4) yes
C7 H7A . 0.9800 ?
C7 H7B . 0.9800 ?
C7 H7C . 0.9800 ?
N11 O13 . 1.235(3) ?
N11 O11 . 1.247(3) ?
N11 O12 . 1.256(3) ?

loop_
_geom_hbond_atom_site_label_D
_geom_hbond_atom_site_label_H
_geom_hbond_atom_site_label_A
_geom_hbond_site_symmetry_A
_geom_hbond_distance_DH
_geom_hbond_distance_HA
_geom_hbond_distance_DA
_geom_hbond_angle_DHA
_geom_hbond_publ_flag
O1 H1O O12 2_556 0.84 1.94 2.767(3) 168 yes
O1 H1O O11 2_556 0.84 2.64 3.130(3) 119 ?
O1 H1O N11 2_556 0.84 2.63 3.365(3) 146 ?

loop_
_geom_torsion_atom_site_label_1
_geom_torsion_atom_site_label_2
_geom_torsion_atom_site_label_3
_geom_torsion_atom_site_label_4
_geom_torsion_site_symmetry_1
_geom_torsion
_geom_torsion_publ_flag
N1 Ag1 N2 C6 2_656 85.8(2) ?
O11 Ag1 N2 C6 . -88.5(2) ?
N1 Ag1 N2 O1 2_656 -90.85(17) ?
O11 Ag1 N2 O1 . 94.86(16) ?
C3 N1 C2 C1 . 1.7(3) ?
Ag1 N1 C2 C1 2_656 -173.39(16) ?
C5 C1 C2 N1 . -5.0(3) ?
C6 C1 C2 N1 . 173.1(2) ?
C2 N1 C3 C4 . 2.2(3) ?
Ag1 N1 C3 C4 2_656 176.73(16) ?
N1 C3 C4 C5 . -2.7(3) ?
C3 C4 C5 C1 . -0.7(3) ?
C2 C1 C5 C4 . 4.3(3) ?
C6 C1 C5 C4 . -173.8(2) ?
O1 N2 C6 C7 . -2.1(3) ?
Ag1 N2 C6 C7 . -178.94(18) ?
O1 N2 C6 C1 . 179.26(18) yes
Ag1 N2 C6 C1 . 2.5(3) ?
C2 C1 C6 N2 . -46.5(3) yes
C5 C1 C6 N2 . 131.6(2) ?
C2 C1 C6 C7 . 134.9(2) ?
C5 C1 C6 C7 . -47.1(3) ?
O13 N11 O11 Ag1 . 14.4(3) ?
O12 N11 O11 Ag1 . -164.94(19) ?
N2 Ag1 O11 N11 . 56.86(19) ?
N1 Ag1 O11 N11 2_656 -119.79(17) ?
